data_2013158
loop_
_publ_author_name
'Blake, Alexander J.'
'Tei, Lorenzo'
'Schr\"oder, Martin'
'Wilson, Claire'

_publ_section_title
;
 A zinc--lithium complex of
 4,7-bis(2-aminoethyl)-1,4,7-triazacyclononane-1-acetate
;
_journal_issue 2
_journal_name_full 'Acta Crystallographica Section C'
_journal_page_first m43
_journal_page_last m45
_journal_paper_doi 10.1107/S0108270102021947
_journal_volume 59
_journal_year 2003
_chemical_formula_iupac '[Zn(C~12~H~32~N~5~O)LiO~4~][Zn(C~12~H~26~N~5~O~2~].Cl.2(Cl O~4~)'
_chemical_formula_moiety 'C12 H26 N5 O2 Zn, C12 H32 Li N5 O5 Zn, 2(Cl O4), Cl'
_chemical_formula_sum 'C24 H58 Cl3 Li N10 O15 Zn2'
_chemical_formula_weight 970.85
_chemical_name_systematic
;
 ?
;
_space_group_IT_number 14
_symmetry_cell_setting monoclinic
_symmetry_space_group_name_Hall '-P 2ybc'
_symmetry_space_group_name_H-M 'P 1 21/c 1'
_atom_sites_solution_hydrogens geom
_atom_sites_solution_primary direct
_atom_sites_solution_secondary difmap
_audit_creation_method SHELXL-97
_cell_angle_alpha 90.00
_cell_angle_beta 103.672(2)
_cell_angle_gamma 90.00
_cell_formula_units_Z 4
_cell_length_a 15.6382(12)
_cell_length_b 8.8403(7)
_cell_length_c 29.595(2)
_cell_measurement_reflns_used 4413
_cell_measurement_temperature 150(2)
_cell_measurement_theta_max 25.4
_cell_measurement_theta_min 2.4
_cell_volume 3975.5(5)
_computing_cell_refinement 'Bruker SAINT version 6.02a (Bruker, 2000)'
_computing_data_collection 'Bruker SMART version 5.054 (Bruker, 1998)'
_computing_data_reduction 'Bruker SAINT; Bruker SHELXTL (Bruker, 1997)'
_computing_molecular_graphics 'Bruker SHELXTL'
_computing_publication_material 'SHELXL-97; PLATON (Spek, 2002)'
_computing_structure_refinement 'SHELXL-97 (Sheldrick, 1997)'
_computing_structure_solution 'Bruker SHELXTL'
_diffrn_ambient_temperature 150(2)
_diffrn_measured_fraction_theta_full 0.981
_diffrn_measured_fraction_theta_max 0.883
_diffrn_measurement_device_type
;
Bruker SMART1000 CCD area detector with Oxford Cryosystems
open-flow cryostat (Cosier & Glazer, 1986)
;
_diffrn_measurement_method \w
_diffrn_radiation_monochromator graphite
_diffrn_radiation_source 'normal-focus sealed tube'
_diffrn_radiation_type MoK\a
_diffrn_radiation_wavelength 0.71073
_diffrn_reflns_av_R_equivalents 0.063
_diffrn_reflns_av_sigmaI/netI 0.100
_diffrn_reflns_limit_h_max 13
_diffrn_reflns_limit_h_min -21
_diffrn_reflns_limit_k_max 11
_diffrn_reflns_limit_k_min -12
_diffrn_reflns_limit_l_max 40
_diffrn_reflns_limit_l_min -37
_diffrn_reflns_number 24884
_diffrn_reflns_theta_full 27.50
_diffrn_reflns_theta_max 29.03
_diffrn_reflns_theta_min 2.17
_diffrn_standards_decay_% 0
_exptl_absorpt_coefficient_mu 1.484
_exptl_absorpt_correction_T_max 0.888
_exptl_absorpt_correction_T_min 0.722
_exptl_absorpt_correction_type multi-scan
_exptl_absorpt_process_details '(SADABS; Bruker, 1999)'
_exptl_crystal_colour colourless
_exptl_crystal_density_diffrn 1.612
_exptl_crystal_density_method 'not measured'
_exptl_crystal_description column
_exptl_crystal_F_000 2024
_exptl_crystal_size_max 0.26
_exptl_crystal_size_mid 0.08
_exptl_crystal_size_min 0.08
_refine_diff_density_max 0.88
_refine_diff_density_min -1.01
_refine_ls_extinction_method none
_refine_ls_goodness_of_fit_ref 1.003
_refine_ls_hydrogen_treatment constr
_refine_ls_matrix_type full
_refine_ls_number_parameters 498
_refine_ls_number_reflns 9356
_refine_ls_number_restraints 32
_refine_ls_restrained_S_all 1.020
_refine_ls_R_factor_all 0.1215
_refine_ls_R_factor_gt 0.0575
_refine_ls_shift/su_max 0.008
_refine_ls_shift/su_mean 0.000
_refine_ls_structure_factor_coef Fsqd
_refine_ls_weighting_details 'calc w=1/[\s^2^(Fo^2^)+(0.0606P)^2^ where P=(Fo^2^+2Fc^2^)/3'
_refine_ls_weighting_scheme calc
_refine_ls_wR_factor_gt 0.1170
_refine_ls_wR_factor_ref 0.1389
_reflns_number_gt 5504
_reflns_number_total 9917
_reflns_threshold_expression >2sigma(I)
_cod_data_source_file gd1237.cif
_cod_data_source_block I
_cod_depositor_comments
;
 Marking attached hydrogen atoms.

 Antanas Vaitkus,
 2017-03-27

The following automatic conversions were performed:
'_symmetry_cell_setting' value 'Monoclinic' changed to 'monoclinic'
according to '/home/saulius/struct/CIF-dictionaries/cif_core.dic'
dictionary named 'cif_core.dic' version 2.4.1 from
2010-06-29.

'_geom_bond_publ_flag' value 'Yes' changed to 'yes' according
to '/home/saulius/struct/CIF-dictionaries/cif_core.dic' dictionary named
'cif_core.dic' version 2.4.1 from 2010-06-29 (6
times).

'_geom_bond_publ_flag' value 'Y' changed to 'y' according to
'/home/saulius/struct/CIF-dictionaries/cif_core.dic' dictionary named
'cif_core.dic' version 2.4.1 from 2010-06-29 (4 times).

Automatic conversion script
Id: cif_fix_enum 1527 2010-12-29 10:47:43Z saulius 

The following automatic conversions were performed:

'_symmetry_cell_setting' value 'Monoclinic' changed to 'monoclinic'
according to /home/saulius/struct/CIF-dictionaries/cif_core.dic
dictionary named 'cif_core.dic' version 2.4.1 from
2010-06-29.

'_geom_bond_publ_flag' value 'Yes' changed to 'yes'
according to /home/saulius/struct/CIF-dictionaries/cif_core.dic
dictionary named 'cif_core.dic' version 2.4.1 from 2010-06-29 (6
times).

'_geom_bond_publ_flag' value 'Y' changed to 'y' according to
/home/saulius/struct/CIF-dictionaries/cif_core.dic dictionary named
'cif_core.dic' version 2.4.1 from 2010-06-29 (4
times).

'_geom_angle_publ_flag' value 'Yes' changed to 'yes'
according to /home/saulius/struct/CIF-dictionaries/cif_core.dic
dictionary named 'cif_core.dic' version 2.4.1 from 2010-06-29 (15
times).

'_geom_angle_publ_flag' value 'Y' changed to 'y' according
to /home/saulius/struct/CIF-dictionaries/cif_core.dic dictionary
named 'cif_core.dic' version 2.4.1 from 2010-06-29 (6 times).

Automatic conversion script
Id: cif_fix_values 1715 2011-07-08 13:25:40Z adriana 
;
_cod_original_sg_symbol_H-M 'P 21/c'
_cod_database_code 2013158
_cod_database_fobs_code 2013158

loop_
_symmetry_equiv_pos_as_xyz
'x, y, z'
'-x, y+1/2, -z+1/2'
'-x, -y, -z'
'x, -y-1/2, z-1/2'

loop_
_atom_site_label
_atom_site_fract_x
_atom_site_fract_y
_atom_site_fract_z
_atom_site_U_iso_or_equiv
_atom_site_adp_type
_atom_site_calc_flag
_atom_site_refinement_flags
_atom_site_occupancy
_atom_site_disorder_assembly
_atom_site_disorder_group
_atom_site_type_symbol
_atom_site_attached_hydrogens
Zn1 0.25470(3) 0.23587(6) 0.181291(17) 0.01776(14) Uani d . 1 . . Zn 0
N1 0.2523(3) 0.2352(4) 0.10624(13) 0.0206(8) Uani d . 1 . . N 0
C2 0.3439(3) 0.2319(6) 0.10024(17) 0.0271(11) Uani d . 1 . . C 0
H2A 0.3595 0.3336 0.0907 0.032 Uiso calc R 1 . . H 0
H2B 0.3471 0.1602 0.0750 0.032 Uiso calc R 1 . . H 0
C3 0.4103(3) 0.1851(5) 0.14426(16) 0.0264(11) Uani d . 1 . . C 0
H3A 0.4065 0.0745 0.1486 0.032 Uiso calc R 1 . . H 0
H3B 0.4704 0.2086 0.1409 0.032 Uiso calc R 1 . . H 0
N4 0.3949(3) 0.2635(4) 0.18556(13) 0.0213(8) Uani d . 1 . . N 0
C5 0.4179(3) 0.4258(5) 0.18560(18) 0.0267(11) Uani d . 1 . . C 0
H5A 0.4276 0.4533 0.1548 0.032 Uiso calc R 1 . . H 0
H5B 0.4737 0.4435 0.2091 0.032 Uiso calc R 1 . . H 0
C6 0.3461(3) 0.5280(5) 0.19645(17) 0.0256(11) Uani d . 1 . . C 0
H6A 0.3481 0.5228 0.2301 0.031 Uiso calc R 1 . . H 0
H6B 0.3572 0.6340 0.1888 0.031 Uiso calc R 1 . . H 0
N7 0.2580(2) 0.4817(4) 0.16964(13) 0.0202(9) Uani d . 1 . . N 0
C8 0.2460(3) 0.5106(5) 0.11895(16) 0.0244(11) Uani d . 1 . . C 0
H8A 0.3038 0.5336 0.1124 0.029 Uiso calc R 1 . . H 0
H8B 0.2077 0.6001 0.1101 0.029 Uiso calc R 1 . . H 0
C9 0.2054(3) 0.3766(5) 0.08991(16) 0.0235(11) Uani d . 1 . . C 0
H9A 0.1430 0.3668 0.0913 0.028 Uiso calc R 1 . . H 0
H9B 0.2070 0.3943 0.0571 0.028 Uiso calc R 1 . . H 0
C1A 0.2012(3) 0.0994(5) 0.08697(16) 0.0274(12) Uani d . 1 . . C 0
H1A1 0.2104 0.0775 0.0557 0.033 Uiso calc R 1 . . H 0
H1A2 0.1377 0.1187 0.0838 0.033 Uiso calc R 1 . . H 0
C2A 0.2292(3) -0.0345(5) 0.11810(16) 0.0256(11) Uani d . 1 . . C 0
H2A1 0.1919 -0.1230 0.1061 0.031 Uiso calc R 1 . . H 0
H2A2 0.2911 -0.0608 0.1189 0.031 Uiso calc R 1 . . H 0
N3A 0.2204(3) 0.0038(4) 0.16527(13) 0.0261(9) Uani d . 1 . . N 0
H3AA 0.2566 -0.0578 0.1866 0.031 Uiso calc R 1 . . H 0
H3AB 0.1634 -0.0128 0.1673 0.031 Uiso calc R 1 . . H 0
C1B 0.4387(3) 0.1879(6) 0.22939(17) 0.0292(12) Uani d . 1 . . C 0
H1B1 0.5022 0.2130 0.2372 0.035 Uiso calc R 1 . . H 0
H1B2 0.4327 0.0769 0.2255 0.035 Uiso calc R 1 . . H 0
C2B 0.3979(3) 0.2382(6) 0.26873(17) 0.0307(12) Uani d . 1 . . C 0
H2B1 0.4220 0.1768 0.2968 0.037 Uiso calc R 1 . . H 0
H2B2 0.4127 0.3456 0.2764 0.037 Uiso calc R 1 . . H 0
N3B 0.3017(3) 0.2200(4) 0.25465(13) 0.0260(9) Uani d . 1 . . N 0
H3BA 0.2753 0.2935 0.2687 0.031 Uiso calc R 1 . . H 0
H3BB 0.2865 0.1273 0.2645 0.031 Uiso calc R 1 . . H 0
C1C 0.1873(3) 0.5434(5) 0.18874(17) 0.0238(11) Uani d . 1 . . C 0
H1C1 0.1636 0.6349 0.1709 0.029 Uiso calc R 1 . . H 0
H1C2 0.2123 0.5747 0.2213 0.029 Uiso calc R 1 . . H 0
C2C 0.1118(3) 0.4331(5) 0.18785(15) 0.0208(10) Uani d . 1 . . C 0
O3C 0.0436(2) 0.4815(4) 0.19639(12) 0.0266(8) Uani d . 1 . . O 0
O4C 0.1238(2) 0.2942(3) 0.17913(11) 0.0225(7) Uani d . 1 . . O 0
Zn2 0.20025(4) 0.79445(6) 0.393961(18) 0.02163(15) Uani d . 1 B . Zn 0
N1' 0.1999(3) 0.6778(5) 0.45953(14) 0.0275(10) Uani d . 1 B . N 0
C2' 0.2477(3) 0.7690(6) 0.49895(16) 0.0299(12) Uani d . 1 . . C 0
H2'1 0.3058 0.7223 0.5119 0.036 Uiso calc R 1 . . H 0
H2'2 0.2146 0.7685 0.5236 0.036 Uiso calc R 1 . . H 0
C3' 0.2610(3) 0.9327(6) 0.48539(17) 0.0296(12) Uani d . 1 . . C 0
H3'1 0.2045 0.9878 0.4807 0.035 Uiso calc R 1 . . H 0
H3'2 0.3039 0.9826 0.5111 0.035 Uiso calc R 1 . . H 0
N4' 0.2933(3) 0.9413(4) 0.44262(13) 0.0247(9) Uani d . 1 . . N 0
C5' 0.3845(3) 0.8857(6) 0.44886(18) 0.0307(12) Uani d . 1 . . C 0
H5'1 0.4030 0.8364 0.4797 0.037 Uiso calc R 1 . . H 0
H5'2 0.4240 0.9730 0.4485 0.037 Uiso calc R 1 . . H 0
C6' 0.3947(3) 0.7729(6) 0.41113(17) 0.0279(11) Uani d . 1 . . C 0
H6'1 0.3939 0.8282 0.3819 0.033 Uiso calc R 1 . . H 0
H6'2 0.4522 0.7209 0.4210 0.033 Uiso calc R 1 . . H 0
N7' 0.3240(3) 0.6607(4) 0.40267(13) 0.0231(9) Uani d . 1 . . N 0
C8' 0.3309(3) 0.5563(6) 0.44214(17) 0.0290(12) Uani d . 1 . . C 0
H8'1 0.3742 0.5971 0.4694 0.035 Uiso calc R 1 . . H 0
H8'2 0.3532 0.4576 0.4341 0.035 Uiso calc R 1 . . H 0
C9' 0.2432(4) 0.5319(6) 0.45533(18) 0.0337(13) Uani d . 1 . . C 0
H9'1 0.2042 0.4691 0.4313 0.040 Uiso calc R 1 . . H 0
H9'2 0.2534 0.4770 0.4853 0.040 Uiso calc R 1 . . H 0
C1A' 0.1061(4) 0.6571(7) 0.4591(2) 0.0426(15) Uani d D 1 . . C 0
H1A3 0.0813 0.5749 0.4372 0.051 Uiso calc PR 0.85 A 1 H 0
H1A4 0.1007 0.6267 0.4905 0.051 Uiso calc PR 0.85 A 1 H 0
H1AA 0.0922 0.7193 0.4844 0.051 Uiso d PR 0.15 A 2 H 0
H1AB 0.0958 0.5504 0.4664 0.051 Uiso d PR 0.15 A 2 H 0
C2A' 0.0559(4) 0.7950(7) 0.4453(2) 0.0340(15) Uani d PD 0.85 B 1 C 0
H2A3 0.0753 0.8744 0.4691 0.041 Uiso calc PR 0.85 B 1 H 0
H2A4 -0.0075 0.7755 0.4426 0.041 Uiso calc PR 0.85 B 1 H 0
C2A" 0.0442(16) 0.699(2) 0.4160(8) 0.037(9) Uiso d PD 0.15 B 2 C 0
H2AA -0.0159 0.7062 0.4213 0.045 Uiso calc PR 0.15 B 2 H 0
H2AB 0.0438 0.6200 0.3922 0.045 Uiso calc PR 0.15 B 2 H 0
N3A' 0.0702(3) 0.8472(5) 0.39922(15) 0.0339(11) Uani d D 1 . . N 0
H3AC 0.0614 0.9500 0.3964 0.041 Uiso calc PR 0.85 B 1 H 0
H3AD 0.0302 0.8007 0.3755 0.041 Uiso calc PR 0.85 B 1 H 0
H3AE 0.0345 0.8738 0.3710 0.041 Uiso d PR 0.15 B 2 H 0
H3AF 0.0698 0.9230 0.4205 0.041 Uiso d PR 0.15 B 2 H 0
C1B' 0.2796(4) 1.0915(6) 0.42110(18) 0.0343(13) Uani d . 1 . . C 0
H1B3 0.3276 1.1599 0.4367 0.041 Uiso calc R 1 . . H 0
H1B4 0.2233 1.1340 0.4251 0.041 Uiso calc R 1 . . H 0
C2B' 0.2777(4) 1.0827(6) 0.36984(18) 0.0358(13) Uani d . 1 B . C 0
H2B3 0.2618 1.1827 0.3552 0.043 Uiso calc R 1 . . H 0
H2B4 0.3368 1.0553 0.3658 0.043 Uiso calc R 1 . . H 0
N3B' 0.2131(3) 0.9686(4) 0.34694(14) 0.0312(10) Uani d . 1 . . N 0
H3BC 0.2309 0.9276 0.3221 0.037 Uiso calc R 1 B . H 0
H3BD 0.1593 1.0142 0.3358 0.037 Uiso calc R 1 . . H 0
C1C' 0.3149(3) 0.5812(5) 0.35798(16) 0.0242(11) Uani d . 1 . . C 0
H1C3 0.3497 0.4866 0.3634 0.029 Uiso calc R 1 . . H 0
H1C4 0.3395 0.6455 0.3368 0.029 Uiso calc R 1 . . H 0
C2C' 0.2200(3) 0.5428(5) 0.33471(17) 0.0238(11) Uani d . 1 B . C 0
O3C' 0.2065(2) 0.4445(4) 0.30385(12) 0.0295(8) Uani d . 1 . . O 0
O4C' 0.1590(2) 0.6153(4) 0.34719(11) 0.0267(8) Uani d . 1 . . O 0
Cl1 0.46479(8) 0.77052(14) 0.09591(4) 0.0297(3) Uani d . 1 . . Cl 0
O1 0.4327(3) 0.8929(5) 0.06482(15) 0.0626(13) Uani d . 1 . . O 0
O2 0.5576(3) 0.7714(5) 0.11004(16) 0.0542(12) Uani d . 1 . . O 0
O3 0.4348(3) 0.6273(4) 0.07571(14) 0.0488(11) Uani d . 1 . . O 0
O4 0.4316(3) 0.7911(5) 0.13734(15) 0.0559(12) Uani d . 1 . . O 0
Cl2 0.01147(9) 0.24834(16) 0.43313(5) 0.0419(4) Uani d D 1 . . Cl 0
O5 -0.0499(3) 0.1332(6) 0.4354(2) 0.0963(19) Uani d D 1 C . O 0
O6 0.0697(4) 0.1964(6) 0.4072(2) 0.100(2) Uani d D 1 C . O 0
O7 0.0677(4) 0.2747(8) 0.4783(2) 0.119(2) Uiso d D 1 C . O 0
O8 -0.0325(5) 0.3832(8) 0.4164(3) 0.054(2) Uiso d PD 0.50 C 1 O 0
O8' -0.0171(10) 0.3557(14) 0.3949(4) 0.054(4) Uiso d PD 0.30 C 2 O 0
O8" -0.0246(13) 0.3698(17) 0.4533(7) 0.051(5) Uiso d PD 0.20 C 3 O 0
Li 0.0181(5) 0.6614(9) 0.2279(3) 0.029(2) Uani d . 1 . . Li 0
O1S 0.1012(2) 0.8273(4) 0.23460(14) 0.0394(9) Uani d . 1 . . O 2
O2S -0.0843(2) 0.7402(4) 0.18520(12) 0.0337(8) Uani d . 1 . . O 2
O3S -0.0093(2) 0.6046(4) 0.28756(11) 0.0279(8) Uani d . 1 . . O 2
Cl3 0.31550(8) 0.85005(12) 0.26751(4) 0.0205(2) Uani d . 1 . . Cl 0

loop_
_atom_site_aniso_label
_atom_site_aniso_U_11
_atom_site_aniso_U_22
_atom_site_aniso_U_33
_atom_site_aniso_U_12
_atom_site_aniso_U_13
_atom_site_aniso_U_23
Zn1 0.0182(3) 0.0186(3) 0.0179(3) -0.0001(2) 0.0069(2) -0.0001(2)
N1 0.021(2) 0.023(2) 0.020(2) -0.0008(17) 0.0093(17) -0.0031(16)
C2 0.029(3) 0.032(3) 0.025(3) -0.002(2) 0.017(2) -0.004(2)
C3 0.023(3) 0.027(3) 0.033(3) 0.001(2) 0.014(2) -0.003(2)
N4 0.021(2) 0.020(2) 0.022(2) 0.0014(17) 0.0050(17) -0.0002(16)
C5 0.020(3) 0.025(3) 0.035(3) -0.007(2) 0.006(2) -0.004(2)
C6 0.022(3) 0.022(3) 0.032(3) -0.005(2) 0.004(2) -0.004(2)
N7 0.018(2) 0.020(2) 0.025(2) -0.0015(16) 0.0087(18) -0.0010(16)
C8 0.025(3) 0.022(2) 0.027(3) 0.001(2) 0.009(2) 0.0073(19)
C9 0.025(3) 0.028(3) 0.017(2) 0.004(2) 0.005(2) 0.0079(19)
C1A 0.028(3) 0.031(3) 0.021(3) -0.002(2) 0.003(2) -0.006(2)
C2A 0.026(3) 0.022(3) 0.028(3) 0.000(2) 0.006(2) -0.006(2)
N3A 0.028(3) 0.024(2) 0.027(2) -0.0020(18) 0.006(2) 0.0031(17)
C1B 0.024(3) 0.030(3) 0.031(3) 0.002(2) 0.000(2) 0.003(2)
C2B 0.032(3) 0.034(3) 0.022(3) 0.003(2) -0.001(2) -0.001(2)
N3B 0.033(3) 0.026(2) 0.019(2) 0.0018(19) 0.0074(19) 0.0032(16)
C1C 0.024(3) 0.020(2) 0.029(3) 0.002(2) 0.009(2) -0.002(2)
C2C 0.022(3) 0.025(3) 0.016(2) 0.003(2) 0.004(2) -0.0025(18)
O3C 0.0212(19) 0.0264(18) 0.034(2) 0.0017(15) 0.0096(16) -0.0069(15)
O4C 0.0190(18) 0.0205(17) 0.0303(18) -0.0001(14) 0.0104(15) -0.0008(14)
Zn2 0.0211(3) 0.0257(3) 0.0180(3) 0.0028(2) 0.0045(2) -0.0019(2)
N1' 0.024(2) 0.039(3) 0.022(2) -0.0009(19) 0.0107(19) 0.0011(18)
C2' 0.031(3) 0.046(3) 0.016(2) 0.005(2) 0.011(2) -0.002(2)
C3' 0.026(3) 0.043(3) 0.020(3) 0.003(2) 0.005(2) -0.008(2)
N4' 0.024(2) 0.029(2) 0.021(2) 0.0008(18) 0.0050(19) -0.0047(17)
C5' 0.026(3) 0.037(3) 0.030(3) -0.009(2) 0.009(2) -0.008(2)
C6' 0.023(3) 0.037(3) 0.025(3) 0.001(2) 0.008(2) -0.006(2)
N7' 0.025(2) 0.025(2) 0.020(2) 0.0005(18) 0.0083(18) 0.0011(16)
C8' 0.036(3) 0.028(3) 0.022(3) 0.008(2) 0.006(2) 0.005(2)
C9' 0.046(4) 0.033(3) 0.024(3) 0.002(3) 0.013(3) 0.007(2)
C1A' 0.032(3) 0.063(4) 0.036(3) -0.006(3) 0.015(3) 0.004(3)
C2A' 0.025(4) 0.045(4) 0.035(4) -0.003(3) 0.012(3) -0.001(3)
N3A' 0.022(2) 0.042(3) 0.035(3) 0.004(2) 0.001(2) -0.004(2)
C1B' 0.043(4) 0.024(3) 0.038(3) -0.004(2) 0.013(3) -0.007(2)
C2B' 0.049(4) 0.027(3) 0.034(3) -0.002(3) 0.015(3) 0.002(2)
N3B' 0.042(3) 0.029(2) 0.024(2) 0.008(2) 0.010(2) 0.0003(18)
C1C' 0.026(3) 0.025(3) 0.023(3) 0.006(2) 0.010(2) -0.001(2)
C2C' 0.028(3) 0.020(2) 0.025(3) 0.000(2) 0.009(2) 0.0035(19)
O3C' 0.034(2) 0.0285(19) 0.0290(19) -0.0070(16) 0.0135(17) -0.0097(15)
O4C' 0.026(2) 0.0288(19) 0.0258(19) 0.0017(15) 0.0066(16) -0.0049(14)
Cl1 0.0225(7) 0.0310(7) 0.0331(7) -0.0018(5) 0.0020(6) 0.0027(5)
O1 0.076(4) 0.049(3) 0.048(3) -0.004(2) -0.013(3) 0.017(2)
O2 0.025(2) 0.058(3) 0.077(3) -0.010(2) 0.007(2) -0.003(2)
O3 0.055(3) 0.042(2) 0.043(2) -0.018(2) -0.002(2) -0.0098(19)
O4 0.065(3) 0.056(3) 0.056(3) 0.010(2) 0.033(2) 0.004(2)
Cl2 0.0344(8) 0.0441(8) 0.0515(9) -0.0082(7) 0.0186(7) -0.0175(7)
O5 0.067(4) 0.089(4) 0.132(5) -0.050(3) 0.023(4) -0.006(4)
O6 0.102(5) 0.095(4) 0.127(5) 0.026(4) 0.073(4) 0.000(4)
O1S 0.030(2) 0.031(2) 0.058(3) -0.0032(16) 0.012(2) -0.0064(18)
O2S 0.028(2) 0.033(2) 0.039(2) 0.0023(16) 0.0063(17) 0.0021(16)
O3S 0.030(2) 0.0269(18) 0.0277(19) 0.0006(15) 0.0093(16) -0.0040(14)
Li 0.022(5) 0.030(5) 0.038(5) 0.000(4) 0.011(4) -0.003(4)
Cl3 0.0247(6) 0.0187(5) 0.0195(6) 0.0007(5) 0.0080(5) 0.0022(4)

loop_
_atom_type_symbol
_atom_type_description
_atom_type_scat_dispersion_real
_atom_type_scat_dispersion_imag
_atom_type_scat_source
C C 0.0033 0.0016 'International Tables Vol C Tables 4.2.6.8 and 6.1.1.4'
H H 0.0000 0.0000 'International Tables Vol C Tables 4.2.6.8 and 6.1.1.4'
N N 0.0061 0.0033 'International Tables Vol C Tables 4.2.6.8 and 6.1.1.4'
O O 0.0106 0.0060 'International Tables Vol C Tables 4.2.6.8 and 6.1.1.4'
Cl Cl 0.1484 0.1585 'International Tables Vol C Tables 4.2.6.8 and 6.1.1.4'
Zn Zn 0.2839 1.4301 'International Tables Vol C Tables 4.2.6.8 and 6.1.1.4'
Li Li -0.0003 0.0001 'International Tables Vol C Tables 4.2.6.8 and 6.1.1.4'

loop_
_geom_angle_atom_site_label_1
_geom_angle_atom_site_label_2
_geom_angle_atom_site_label_3
_geom_angle
_geom_angle_publ_flag
N1 Zn1 N4 80.61(14) y
N1 Zn1 N7 80.85(13) y
N1 Zn1 N3A 80.29(14) y
N1 Zn1 N3B 160.89(15) y
N1 Zn1 O4C 100.67(13) y
N4 Zn1 N7 80.68(14) y
N4 Zn1 N3A 108.39(15) y
N4 Zn1 N3B 81.27(15) y
N4 Zn1 O4C 159.28(13) y
N7 Zn1 N3A 157.34(15) y
N7 Zn1 N3B 102.12(15) y
N7 Zn1 O4C 79.13(13) y
N3A Zn1 N3B 99.82(15) y
N3A Zn1 O4C 92.13(14) y
N3B Zn1 O4C 98.42(14) y
C9 N1 C1A 112.4(4) ?
C9 N1 C2 113.4(4) ?
C1A N1 C2 112.7(4) ?
C9 N1 Zn1 102.5(3) ?
C1A N1 Zn1 105.6(3) ?
C2 N1 Zn1 109.4(3) ?
N1 C2 C3 112.7(4) ?
N4 C3 C2 111.7(4) ?
C3 N4 C1B 112.5(4) ?
C3 N4 C5 111.7(4) ?
C1B N4 C5 112.1(4) ?
C3 N4 Zn1 105.0(3) ?
C1B N4 Zn1 104.5(3) ?
C5 N4 Zn1 110.5(3) ?
N4 C5 C6 112.4(4) ?
N7 C6 C5 111.2(4) ?
C1C N7 C6 112.6(4) ?
C1C N7 C8 113.5(4) ?
C6 N7 C8 111.9(4) ?
C1C N7 Zn1 105.1(3) ?
C6 N7 Zn1 104.0(3) ?
C8 N7 Zn1 109.0(3) ?
N7 C8 C9 112.0(4) ?
N1 C9 C8 111.7(4) ?
N1 C1A C2A 110.5(4) ?
N3A C2A C1A 108.7(4) ?
C2A N3A Zn1 110.8(3) ?
N4 C1B C2B 110.5(4) ?
N3B C2B C1B 109.7(4) ?
C2B N3B Zn1 111.4(3) ?
N7 C1C C2C 114.1(4) ?
O3C C2C O4C 123.5(4) ?
O3C C2C C1C 118.6(4) ?
O4C C2C C1C 117.9(4) ?
C2C O3C Li 132.4(4) ?
C2C O4C Zn1 114.8(3) ?
N1' Zn2 N4' 80.74(15) yes
N1' Zn2 N7' 80.37(14) yes
N1' Zn2 N3A' 80.57(16) yes
N1' Zn2 N3B' 160.40(16) yes
N1' Zn2 O4C' 99.39(14) yes
N4' Zn2 N7' 79.41(14) yes
N4' Zn2 N3A' 108.47(16) yes
N4' Zn2 N3B' 81.44(15) yes
N4' Zn2 O4C' 157.52(14) yes
N7' Zn2 N3A' 157.84(16) yes
N7' Zn2 N3B' 104.28(15) yes
N7' Zn2 O4C' 78.46(13) yes
N3A' Zn2 N3B' 97.44(17) yes
N3B' Zn2 O4C' 100.20(14) yes
N3A' Zn2 O4C' 93.63(15) yes
C2' N1' C1A' 113.1(4) ?
C2' N1' C9' 112.9(4) ?
C1A' N1' C9' 111.5(4) ?
C2' N1' Zn2 109.6(3) ?
C1A' N1' Zn2 105.1(3) ?
C9' N1' Zn2 103.8(3) ?
N1' C2' C3' 112.8(4) ?
N4' C3' C2' 111.7(4) ?
C1B' N4' C3' 112.1(4) ?
C1B' N4' C5' 113.1(4) ?
C3' N4' C5' 113.1(4) ?
C1B' N4' Zn2 104.1(3) ?
C3' N4' Zn2 102.9(3) ?
C5' N4' Zn2 110.7(3) ?
N4' C5' C6' 112.9(4) ?
N7' C6' C5' 111.2(4) ?
C6' N7' C8' 112.3(4) ?
C6' N7' C1C' 112.7(4) ?
C8' N7' C1C' 112.7(4) ?
C6' N7' Zn2 105.1(3) ?
C8' N7' Zn2 108.8(3) ?
C1C' N7' Zn2 104.6(3) ?
N7' C8' C9' 113.0(4) ?
N1' C9' C8' 110.9(4) ?
C2A' C1A' N1' 111.6(5) ?
C1A' C2A' N3A' 108.9(5) ?
C1A' C2A" N3A' 109.7(9) ?
C2A" N3A' Zn2 99.9(13) ?
C2A' N3A' Zn2 110.4(3) ?
N4' C1B' C2B' 110.8(4) ?
N3B' C2B' C1B' 110.2(4) ?
C2B' N3B' Zn2 110.9(3) ?
N7' C1C' C2C' 112.9(4) ?
O3C' C2C' O4C' 123.8(5) ?
O3C' C2C' C1C' 117.8(4) ?
O4C' C2C' C1C' 118.3(4) ?
C2C' O4C' Zn2 115.8(3) ?
O2 Cl1 O3 109.9(3) ?
O2 Cl1 O1 111.4(3) ?
O3 Cl1 O1 111.7(3) ?
O2 Cl1 O4 107.3(3) ?
O3 Cl1 O4 108.4(3) ?
O1 Cl1 O4 107.9(3) ?
O6 Cl2 O8 114.4(5) ?
O6 Cl2 O8" 149.2(9) ?
O6 Cl2 O5 109.1(4) ?
O8 Cl2 O5 110.3(4) ?
O8" Cl2 O5 100.7(9) ?
O6 Cl2 O7 103.2(4) ?
O8 Cl2 O7 109.3(4) ?
O8" Cl2 O7 72.5(9) ?
O5 Cl2 O7 110.3(4) ?
O6 Cl2 O8' 84.8(7) ?
O5 Cl2 O8' 114.7(7) ?
O7 Cl2 O8' 128.5(7) ?
O3C Li O1S 117.6(4) y
O3C Li O2S 102.5(4) y
O3C Li O3S 109.5(4) y
O1S Li O2S 103.2(4) y
O1S Li O3S 112.4(4) y
O2S Li O3S 110.9(4) y
N1 C2 H2A 109.0 ?
C3 C2 H2A 109.0 ?
N1 C2 H2B 109.0 ?
C3 C2 H2B 109.0 ?
H2A C2 H2B 107.8 ?
N4 C3 H3A 109.3 ?
C2 C3 H3A 109.3 ?
N4 C3 H3B 109.3 ?
C2 C3 H3B 109.3 ?
H3A C3 H3B 107.9 ?
N4 C5 H5A 109.1 ?
C6 C5 H5A 109.1 ?
N4 C5 H5B 109.1 ?
C6 C5 H5B 109.1 ?
H5A C5 H5B 107.8 ?
N7 C6 H6A 109.4 ?
C5 C6 H6A 109.4 ?
N7 C6 H6B 109.4 ?
C5 C6 H6B 109.4 ?
H6A C6 H6B 108.0 ?
N7 C8 H8A 109.2 ?
C9 C8 H8A 109.2 ?
N7 C8 H8B 109.2 ?
C9 C8 H8B 109.2 ?
H8A C8 H8B 107.9 ?
N1 C9 H9A 109.3 ?
C8 C9 H9A 109.3 ?
N1 C9 H9B 109.3 ?
C8 C9 H9B 109.3 ?
H9A C9 H9B 107.9 ?
N1 C1A H1A1 109.5 ?
C2A C1A H1A1 109.5 ?
N1 C1A H1A2 109.5 ?
C2A C1A H1A2 109.5 ?
H1A1 C1A H1A2 108.1 ?
N3A C2A H2A1 109.9 ?
C1A C2A H2A1 109.9 ?
N3A C2A H2A2 109.9 ?
C1A C2A H2A2 109.9 ?
H2A1 C2A H2A2 108.3 ?
C2A N3A H3AA 109.5 ?
Zn1 N3A H3AA 109.5 ?
C2A N3A H3AB 109.5 ?
Zn1 N3A H3AB 109.5 ?
H3AA N3A H3AB 108.1 ?
N4 C1B H1B1 109.6 ?
C2B C1B H1B1 109.6 ?
N4 C1B H1B2 109.6 ?
C2B C1B H1B2 109.6 ?
H1B1 C1B H1B2 108.1 ?
N3B C2B H2B1 109.7 ?
C1B C2B H2B1 109.7 ?
N3B C2B H2B2 109.7 ?
C1B C2B H2B2 109.7 ?
H2B1 C2B H2B2 108.2 ?
C2B N3B H3BA 109.3 ?
Zn1 N3B H3BA 109.3 ?
C2B N3B H3BB 109.3 ?
Zn1 N3B H3BB 109.3 ?
H3BA N3B H3BB 108.0 ?
N7 C1C H1C1 108.7 ?
C2C C1C H1C1 108.7 ?
N7 C1C H1C2 108.7 ?
C2C C1C H1C2 108.7 ?
H1C1 C1C H1C2 107.6 ?
N1' C2' H2'1 109.0 ?
C3' C2' H2'1 109.0 ?
N1' C2' H2'2 109.0 ?
C3' C2' H2'2 109.0 ?
H2'1 C2' H2'2 107.8 ?
N4' C3' H3'1 109.3 ?
C2' C3' H3'1 109.3 ?
N4' C3' H3'2 109.3 ?
C2' C3' H3'2 109.3 ?
H3'1 C3' H3'2 107.9 ?
N4' C5' H5'1 109.0 ?
C6' C5' H5'1 109.0 ?
N4' C5' H5'2 109.0 ?
C6' C5' H5'2 109.0 ?
H5'1 C5' H5'2 107.8 ?
N7' C6' H6'1 109.4 ?
C5' C6' H6'1 109.4 ?
N7' C6' H6'2 109.4 ?
C5' C6' H6'2 109.4 ?
H6'1 C6' H6'2 108.0 ?
N7' C8' H8'1 109.0 ?
C9' C8' H8'1 109.0 ?
N7' C8' H8'2 109.0 ?
C9' C8' H8'2 109.0 ?
H8'1 C8' H8'2 107.8 ?
N1' C9' H9'1 109.5 ?
C8' C9' H9'1 109.5 ?
N1' C9' H9'2 109.5 ?
C8' C9' H9'2 109.5 ?
H9'1 C9' H9'2 108.1 ?
C2A' C1A' H1A3 109.3 ?
N1' C1A' H1A3 109.3 ?
C2A' C1A' H1A4 109.3 ?
N1' C1A' H1A4 109.3 ?
H1A3 C1A' H1A4 108.0 ?
C2A" C1A' H1AA 108.1 ?
N1' C1A' H1AA 108.4 ?
C2A" C1A' H1AB 108.6 ?
N1' C1A' H1AB 108.5 ?
H1AA C1A' H1AB 107.5 ?
C1A' C2A' H2A3 109.9 ?
N3A' C2A' H2A3 109.9 ?
C1A' C2A' H2A4 109.9 ?
N3A' C2A' H2A4 109.9 ?
H1AA C2A' H2A4 101.7 ?
H2A3 C2A' H2A4 108.3 ?
C1A' C2A' H3AF 132.9 ?
H2A4 C2A' H3AF 112.2 ?
C1A' C2A" H2AA 109.7 ?
N3A' C2A" H2AA 109.7 ?
C1A' C2A" H2AB 109.7 ?
N3A' C2A" H2AB 109.7 ?
H2AA C2A" H2AB 108.2 ?
C2A' N3A' H3AC 109.6 ?
Zn2 N3A' H3AC 109.6 ?
C2A' N3A' H3AD 109.6 ?
Zn2 N3A' H3AD 109.6 ?
H3AC N3A' H3AD 108.1 ?
C2A" N3A' H3AE 111.8 ?
Zn2 N3A' H3AE 112.0 ?
C2A" N3A' H3AF 111.5 ?
Zn2 N3A' H3AF 111.8 ?
H3AE N3A' H3AF 109.6 ?
N4' C1B' H1B3 109.5 ?
C2B' C1B' H1B3 109.5 ?
N4' C1B' H1B4 109.5 ?
C2B' C1B' H1B4 109.5 ?
H1B3 C1B' H1B4 108.1 ?
N3B' C2B' H2B3 109.6 ?
C1B' C2B' H2B3 109.6 ?
N3B' C2B' H2B4 109.6 ?
C1B' C2B' H2B4 109.6 ?
H2B3 C2B' H2B4 108.1 ?
C2B' N3B' H3BC 109.5 ?
Zn2 N3B' H3BC 109.5 ?
C2B' N3B' H3BD 109.5 ?
Zn2 N3B' H3BD 109.5 ?
H3BC N3B' H3BD 108.0 ?
N7' C1C' H1C3 109.0 ?
C2C' C1C' H1C3 109.0 ?
N7' C1C' H1C4 109.0 ?
C2C' C1C' H1C4 109.0 ?
H1C3 C1C' H1C4 107.8 ?

loop_
_geom_bond_atom_site_label_1
_geom_bond_atom_site_label_2
_geom_bond_site_symmetry_2
_geom_bond_distance
_geom_bond_publ_flag
Zn1 N1 . 2.212(4) y
Zn1 N4 . 2.180(4) y
Zn1 N7 . 2.203(4) y
Zn1 N3A . 2.145(4) y
Zn1 N3B . 2.126(4) y
Zn1 O4C . 2.098(3) y
N1 C9 . 1.472(6) ?
N1 C1A . 1.480(6) ?
N1 C2 . 1.485(6) ?
C2 C3 . 1.519(7) ?
C3 N4 . 1.474(6) ?
N4 C1B . 1.476(6) ?
N4 C5 . 1.479(6) ?
C5 C6 . 1.534(7) ?
C6 N7 . 1.476(6) ?
N7 C1C . 1.460(6) ?
N7 C8 . 1.489(6) ?
C8 C9 . 1.512(6) ?
C1A C2A . 1.501(7) ?
C2A N3A . 1.474(6) ?
C1B C2B . 1.520(7) ?
C2B N3B . 1.473(6) ?
C1C C2C . 1.527(6) ?
C2C O3C . 1.230(5) ?
C2C O4C . 1.277(5) ?
Zn2 N1' . 2.199(4) yes
Zn2 N4' . 2.210(4) yes
Zn2 N7' . 2.231(4) yes
Zn2 N3B' . 2.116(4) yes
Zn2 N3A' . 2.127(4) yes
Zn2 O4C' . 2.102(3) yes
N1' C2' . 1.469(6) ?
N1' C1A' . 1.475(6) ?
N1' C9' . 1.476(6) ?
C2' C3' . 1.529(7) ?
C3' N4' . 1.471(6) ?
N4' C1B' . 1.467(6) ?
N4' C5' . 1.478(6) ?
C5' C6' . 1.533(6) ?
C6' N7' . 1.462(6) ?
N7' C8' . 1.473(6) ?
N7' C1C' . 1.475(6) ?
C8' C9' . 1.527(7) ?
C1A' C2A" . 1.455(12) ?
C1A' C2A' . 1.455(8) ?
C2A' N3A' . 1.507(7) ?
C2A" N3A' . 1.493(12) ?
C1B' C2B' . 1.512(7) ?
C2B' N3B' . 1.474(7) ?
C1C' C2C' . 1.520(7) ?
C2C' O3C' . 1.242(5) ?
C2C' O4C' . 1.274(5) ?
Cl1 O1 . 1.432(4) ?
Cl1 O2 . 1.413(4) ?
Cl1 O3 . 1.432(4) ?
Cl1 O4 . 1.451(4) ?
Cl2 O5 . 1.411(4) ?
Cl2 O6 . 1.399(4) ?
Cl2 O7 . 1.435(5) ?
Cl2 O8 . 1.406(6) ?
Cl2 O8' . 1.464(7) ?
Cl2 O8" . 1.409(8) ?
Li O3C . 1.932(9) y
Li O1S . 1.939(9) y
Li O2S . 1.921(9) y
Li O3S . 1.978(9) y
C2 H2A . 0.99 ?
C2 H2B . 0.99 ?
C3 H3A . 0.99 ?
C3 H3B . 0.99 ?
C5 H5A . 0.99 ?
C5 H5B . 0.99 ?
C6 H6A . 0.99 ?
C6 H6B . 0.99 ?
C8 H8A . 0.99 ?
C8 H8B . 0.99 ?
C9 H9A . 0.99 ?
C9 H9B . 0.99 ?
C1A H1A1 . 0.99 ?
C1A H1A2 . 0.99 ?
C2A H2A1 . 0.99 ?
C2A H2A2 . 0.99 ?
N3A H3AA . 0.92 ?
N3A H3AB . 0.92 ?
C1B H1B1 . 0.99 ?
C1B H1B2 . 0.99 ?
C2B H2B1 . 0.99 ?
C2B H2B2 . 0.99 ?
N3B H3BA . 0.92 ?
N3B H3BB . 0.92 ?
C1C H1C1 . 0.99 ?
C1C H1C2 . 0.99 ?
C2' H2'1 . 0.99 ?
C2' H2'2 . 0.99 ?
C3' H3'1 . 0.99 ?
C3' H3'2 . 0.99 ?
C5' H5'1 . 0.99 ?
C5' H5'2 . 0.99 ?
C6' H6'1 . 0.99 ?
C6' H6'2 . 0.99 ?
C8' H8'1 . 0.99 ?
C8' H8'2 . 0.99 ?
C9' H9'1 . 0.99 ?
C9' H9'2 . 0.99 ?
C1A' H1A3 . 0.99 ?
C1A' H1A4 . 0.99 ?
C1A' H1AA . 0.99 ?
C1A' H1AB . 0.99 ?
C2A' H2A3 . 0.99 ?
C2A' H2A4 . 0.99 ?
C2A" H2AA . 0.99 ?
C2A" H2AB . 0.99 ?
N3A' H3AC . 0.92 ?
N3A' H3AD . 0.92 ?
N3A' H3AE . 0.92 ?
N3A' H3AF . 0.92 ?
C1B' H1B3 . 0.99 ?
C1B' H1B4 . 0.99 ?
C2B' H2B3 . 0.99 ?
C2B' H2B4 . 0.99 ?
N3B' H3BC . 0.92 ?
N3B' H3BD . 0.92 ?
C1C' H1C3 . 0.99 ?
C1C' H1C4 . 0.99 ?

loop_
_geom_hbond_atom_site_label_D
_geom_hbond_atom_site_label_H
_geom_hbond_atom_site_label_A
_geom_hbond_site_symmetry_A
_geom_hbond_distance_DH
_geom_hbond_distance_HA
_geom_hbond_distance_DA
_geom_hbond_angle_DHA
N3A H3AA Cl3 1_545 0.92 2.49 3.330(7) 152
N3B H3BA O3C' . 0.92 2.13 3.050(8) 174
N3B H3BB Cl3 1_545 0.92 2.49 3.294(7) 146
N3A' H3AD O4C 2 0.92 2.56 3.387(9) 149
N3A' H3AE O3C 2 0.92 2.28 3.188(10) 170
N3A' H3AC O6 1_565 0.92 2.20 3.096(15) 164
N3B' H3BC Cl3 . 0.92 2.42 3.312(7) 164
N3B' H3BD O2S 2 0.92 2.33 3.134(10) 146

loop_
_geom_torsion_atom_site_label_1
_geom_torsion_atom_site_label_2
_geom_torsion_atom_site_label_3
_geom_torsion_atom_site_label_4
_geom_torsion
C9 N1 C2 C3 130.1(4)
C1A N1 C2 C3 -100.7(4)
N1 C2 C3 N4 -45.2(5)
C2 C3 N4 C1B 162.0(4)
C2 C3 N4 C5 -70.9(5)
C3 N4 C5 C6 132.6(4)
C1B N4 C5 C6 -100.1(5)
N4 C5 C6 N7 -45.6(5)
C5 C6 N7 C1C 162.4(4)
C5 C6 N7 C8 -68.3(5)
C1C N7 C8 C9 -97.4(5)
C6 N7 C8 C9 133.8(4)
C1A N1 C9 C8 164.9(4)
C2 N1 C9 C8 -65.8(5)
N7 C8 C9 N1 -50.4(5)
C9 N1 C1A C2A -155.6(4)
C2 N1 C1A C2A 74.7(5)
N1 C1A C2A N3A 55.6(5)
C3 N4 C1B C2B -161.2(4)
C5 N4 C1B C2B 71.9(5)
N4 C1B C2B N3B 51.7(5)
C6 N7 C1C C2C -140.4(4)
C8 N7 C1C C2C 91.1(5)
N7 C1C C2C O3C -168.9(4)
N7 C1C C2C O4C 12.5(6)
O4C C2C O3C Li 158.6(5)
C1C C2C O3C Li -20.0(7)
C1A' N1' C2' C3' -100.9(5)
C9' N1' C2' C3' 131.3(4)
N1' C2' C3' N4' -46.9(6)
C2' C3' N4' C1B' 161.6(4)
C2' C3' N4' C5' -69.1(5)
C1B' N4' C5' C6' -100.2(5)
C3' N4' C5' C6' 131.1(4)
N4' C5' C6' N7' -45.3(6)
C5' C6' N7' C8' -69.2(5)
C5' C6' N7' C1C' 162.2(4)
C6' N7' C8' C9' 134.0(4)
C1C' N7' C8' C9' -97.4(5)
C2' N1' C9' C8' -67.3(5)
C1A' N1' C9' C8' 164.0(4)
N7' C8' C9' N1' -48.6(6)
C2' N1' C1A' C2A" 126.7(13)
C9' N1' C1A' C2A" -104.7(13)
C2' N1' C1A' C2A' 73.5(6)
C9' N1' C1A' C2A' -157.9(5)
C2A" C1A' C2A' N3A' -51.0(13)
N1' C1A' C2A' N3A' 54.5(6)
C2A' C1A' C2A" N3A' 52.0(13)
N1' C1A' C2A" N3A' -45(3)
C1A' C2A" N3A' C2A' -51.2(13)
C1A' C2A' N3A' C2A" 50.9(14)
C3' N4' C1B' C2B' -157.0(4)
C5' N4' C1B' C2B' 73.7(5)
N4' C1B' C2B' N3B' 52.9(6)
C6' N7' C1C' C2C' -145.1(4)
C8' N7' C1C' C2C' 86.6(5)
N7' C1C' C2C' O3C' -162.0(4)
N7' C1C' C2C' O4C' 19.5(6)
C2C O3C Li O2S 131.1(5)
C2C O3C Li O1S 18.8(8)
C2C O3C Li O3S -111.1(5)
